data_7225405
loop_
_publ_author_name
'Park, In-Hyeok'
'Kim, Hyun Jee'
'Ju, Huiyeong'
'Lee, Eunji'
'Kim, Seulgi'
'Lee, Shim Sung'

_publ_section_title
;
 Macrocyclic isomer-dependent supramolecular silver(i) complexes via
 endo/exo-coordination modes: a tetranuclear bis(macrocycle) complex vs. a
 2D coordination polymer
;
_journal_issue 28
_journal_name_full CrystEngComm
_journal_page_first 5253
_journal_paper_doi 10.1039/C6CE01003B
_journal_volume 18
_journal_year 2016
_chemical_formula_sum 'C54 H68 Ag4 B4 F16 O8 S4'
_chemical_formula_weight 1752.04
_chemical_name_systematic
; 
 ? 
;
_space_group_IT_number 14
_symmetry_cell_setting monoclinic
_symmetry_space_group_name_Hall '-P 2ybc'
_symmetry_space_group_name_H-M 'P 1 21/c 1'
_atom_sites_solution_hydrogens geom
_atom_sites_solution_primary direct
_atom_sites_solution_secondary difmap
_audit_creation_method SHELXL-97
_audit_update_record
;
2015-08-24 deposited with the CCDC.
2016-06-02 downloaded from the CCDC.
;
_cell_angle_alpha 90.00
_cell_angle_beta 103.795(2)
_cell_angle_gamma 90.00
_cell_formula_units_Z 2
_cell_length_a 13.2688(18)
_cell_length_b 17.186(2)
_cell_length_c 14.3147(19)
_cell_measurement_reflns_used 9968
_cell_measurement_temperature 173(2)
_cell_measurement_theta_max 27.48
_cell_measurement_theta_min 2.22
_cell_volume 3170.1(7)
_computing_cell_refinement 'Bruker SAINT'
_computing_data_collection 'Bruker APEX2'
_computing_data_reduction 'Bruker SAINT'
_computing_molecular_graphics 'Bruker SHELXTL'
_computing_publication_material 'Bruker SHELXTL'
_computing_structure_refinement 'SHELXL-97 (Sheldrick, 2008)'
_computing_structure_solution 'SHELXS-97 (Sheldrick, 2008)'
_diffrn_ambient_temperature 173(2)
_diffrn_measured_fraction_theta_full 1.000
_diffrn_measured_fraction_theta_max 1.000
_diffrn_measurement_device_type 'Bruker APEX-II CCD'
_diffrn_measurement_method '\f and \w scans'
_diffrn_radiation_monochromator graphite
_diffrn_radiation_source 'fine-focus sealed tube'
_diffrn_radiation_type MoK\a
_diffrn_radiation_wavelength 0.71073
_diffrn_reflns_av_R_equivalents 0.0452
_diffrn_reflns_av_sigmaI/netI 0.0370
_diffrn_reflns_limit_h_max 16
_diffrn_reflns_limit_h_min -16
_diffrn_reflns_limit_k_max 21
_diffrn_reflns_limit_k_min -21
_diffrn_reflns_limit_l_max 17
_diffrn_reflns_limit_l_min -17
_diffrn_reflns_number 26613
_diffrn_reflns_theta_full 26.00
_diffrn_reflns_theta_max 26.00
_diffrn_reflns_theta_min 1.58
_exptl_absorpt_coefficient_mu 1.447
_exptl_absorpt_correction_T_max 0.7806
_exptl_absorpt_correction_T_min 0.6960
_exptl_absorpt_correction_type multi-scan
_exptl_absorpt_process_details SADABS
_exptl_crystal_colour colourless
_exptl_crystal_density_diffrn 1.836
_exptl_crystal_density_method 'not measured'
_exptl_crystal_description block
_exptl_crystal_F_000 1744
_exptl_crystal_size_max 0.27
_exptl_crystal_size_mid 0.20
_exptl_crystal_size_min 0.18
_refine_diff_density_max 1.395
_refine_diff_density_min -0.810
_refine_diff_density_rms 0.106
_refine_ls_extinction_method none
_refine_ls_goodness_of_fit_ref 1.014
_refine_ls_hydrogen_treatment constr
_refine_ls_matrix_type full
_refine_ls_number_parameters 406
_refine_ls_number_reflns 6222
_refine_ls_number_restraints 0
_refine_ls_restrained_S_all 1.014
_refine_ls_R_factor_all 0.0463
_refine_ls_R_factor_gt 0.0371
_refine_ls_shift/su_max 0.001
_refine_ls_shift/su_mean 0.000
_refine_ls_structure_factor_coef Fsqd
_refine_ls_weighting_details 'calc w=1/[\s^2^(Fo^2^)+(0.0623P)^2^+4.6237P] where P=(Fo^2^+2Fc^2^)/3'
_refine_ls_weighting_scheme calc
_refine_ls_wR_factor_gt 0.0991
_refine_ls_wR_factor_ref 0.1055
_reflns_number_gt 5272
_reflns_number_total 6222
_reflns_threshold_expression >2sigma(I)
_cod_data_source_file c6ce01003b1.cif
_cod_data_source_block 1
_cod_depositor_comments
;
The following automatic conversions were performed:

'_symmetry_cell_setting' value 'Monoclinic' changed to 'monoclinic'
according to
/usr/data/users/saulius/crontab/automatic-downloads/rss-feeds/RSC/lib/dictionaries/cif_core.dic
dictionary named 'cif_core.dic' version 2.4.2 from 2011-04-26.

Automatic conversion script
Id: cif_fix_values 4268 2015-11-12 08:31:59Z antanas 

 Adding full bibliography for 7225405--7225406.cif.
;
_cod_original_sg_symbol_H-M P2(1)/c
_cod_database_code 7225405

loop_
_symmetry_equiv_pos_as_xyz
'x, y, z'
'-x, y+1/2, -z+1/2'
'-x, -y, -z'
'x, -y-1/2, z-1/2'

loop_
_atom_site_label
_atom_site_type_symbol
_atom_site_fract_x
_atom_site_fract_y
_atom_site_fract_z
_atom_site_U_iso_or_equiv
_atom_site_adp_type
_atom_site_occupancy
_atom_site_symmetry_multiplicity
_atom_site_calc_flag
_atom_site_refinement_flags
Ag1 Ag 0.86720(2) 0.126594(17) 0.530093(19) 0.02774(10) Uani 1 1 d .
Ag2 Ag 0.79235(2) -0.095628(19) 0.38290(2) 0.03229(10) Uani 1 1 d .
S1 S 0.78542(6) -0.00828(5) 0.51806(6) 0.02111(18) Uani 1 1 d .
S2 S 1.03467(7) 0.11369(5) 0.66020(6) 0.02216(19) Uani 1 1 d .
O1 O 0.8737(2) 0.26832(16) 0.5978(2) 0.0327(6) Uani 1 1 d .
O2 O 0.67808(19) 0.17081(16) 0.48250(18) 0.0293(6) Uani 1 1 d .
B1 B 0.6768(4) -0.2444(3) 0.5047(4) 0.0388(11) Uani 1 1 d .
F1 F 0.7133(4) -0.2146(2) 0.4305(3) 0.0898(13) Uani 1 1 d .
F2 F 0.6387(3) -0.1877(2) 0.5514(3) 0.0967(14) Uani 1 1 d .
F3 F 0.7603(3) -0.2797(2) 0.5663(3) 0.0880(12) Uani 1 1 d .
F4 F 0.6037(2) -0.30072(16) 0.47147(19) 0.0507(7) Uani 1 1 d .
C1 C 0.7840(3) 0.3184(2) 0.5725(3) 0.0318(8) Uani 1 1 d .
H1A H 0.7687 0.3308 0.5030 0.038 Uiso 1 1 calc R
H1B H 0.7978 0.3677 0.6091 0.038 Uiso 1 1 calc R
C2 C 0.6929(3) 0.2775(3) 0.5959(3) 0.0382(10) Uani 1 1 d .
H2A H 0.7195 0.2402 0.6487 0.046 Uiso 1 1 calc R
H2B H 0.6507 0.3166 0.6203 0.046 Uiso 1 1 calc R
C3 C 0.6231(3) 0.2343(3) 0.5148(4) 0.0531(13) Uani 1 1 d .
H3A H 0.5629 0.2135 0.5363 0.064 Uiso 1 1 calc R
H3B H 0.5968 0.2705 0.4606 0.064 Uiso 1 1 calc R
C4 C 0.6155(3) 0.1273(2) 0.4090(3) 0.0280(8) Uani 1 1 d .
C5 C 0.5710(3) 0.1617(3) 0.3208(3) 0.0364(9) Uani 1 1 d .
H5A H 0.5831 0.2151 0.3101 0.044 Uiso 1 1 calc R
C6 C 0.5093(3) 0.1174(3) 0.2488(3) 0.0433(11) Uani 1 1 d .
H6A H 0.4781 0.1407 0.1886 0.052 Uiso 1 1 calc R
C7 C 0.4925(3) 0.0399(3) 0.2637(3) 0.0438(11) Uani 1 1 d .
H7A H 0.4490 0.0100 0.2143 0.053 Uiso 1 1 calc R
C8 C 0.5389(3) 0.0055(3) 0.3508(3) 0.0326(9) Uani 1 1 d .
H8A H 0.5289 -0.0484 0.3601 0.039 Uiso 1 1 calc R
C9 C 0.6003(3) 0.0492(2) 0.4251(3) 0.0258(8) Uani 1 1 d .
C10 C 0.6504(3) 0.0116(2) 0.5194(3) 0.0258(8) Uani 1 1 d .
H10A H 0.6141 -0.0375 0.5273 0.031 Uiso 1 1 calc R
H10B H 0.6472 0.0467 0.5734 0.031 Uiso 1 1 calc R
C11 C 0.8330(3) -0.0586(2) 0.6328(2) 0.0244(7) Uani 1 1 d .
H11A H 0.8293 -0.0233 0.6865 0.029 Uiso 1 1 calc R
H11B H 0.7889 -0.1046 0.6360 0.029 Uiso 1 1 calc R
C12 C 0.9438(3) -0.0841(2) 0.6419(2) 0.0211(7) Uani 1 1 d .
C13 C 0.9605(3) -0.1546(2) 0.6000(2) 0.0255(7) Uani 1 1 d .
H13A H 0.9027 -0.1829 0.5640 0.031 Uiso 1 1 calc R
C14 C 1.0600(3) -0.1847(2) 0.6097(3) 0.0278(8) Uani 1 1 d .
H14A H 1.0696 -0.2332 0.5812 0.033 Uiso 1 1 calc R
C15 C 1.1448(3) -0.1433(2) 0.6610(3) 0.0279(8) Uani 1 1 d .
H15A H 1.2130 -0.1633 0.6684 0.033 Uiso 1 1 calc R
C16 C 1.1290(3) -0.0721(2) 0.7018(3) 0.0278(8) Uani 1 1 d .
H16A H 1.1874 -0.0435 0.7362 0.033 Uiso 1 1 calc R
C17 C 1.0298(3) -0.0417(2) 0.6937(2) 0.0223(7) Uani 1 1 d .
C18 C 1.0201(3) 0.0346(2) 0.7421(2) 0.0261(8) Uani 1 1 d .
H18A H 1.0744 0.0387 0.8027 0.031 Uiso 1 1 calc R
H18B H 0.9514 0.0381 0.7576 0.031 Uiso 1 1 calc R
C19 C 1.0348(3) 0.2004(2) 0.7344(2) 0.0273(8) Uani 1 1 d .
H19A H 0.9677 0.2049 0.7527 0.033 Uiso 1 1 calc R
H19B H 1.0908 0.1966 0.7939 0.033 Uiso 1 1 calc R
C20 C 1.0517(3) 0.2705(2) 0.6773(3) 0.0275(8) Uani 1 1 d .
C21 C 1.1492(3) 0.3032(2) 0.6902(3) 0.0356(9) Uani 1 1 d .
H21A H 1.2064 0.2798 0.7338 0.043 Uiso 1 1 calc R
C22 C 1.1648(4) 0.3692(3) 0.6407(4) 0.0450(11) Uani 1 1 d .
H22A H 1.2323 0.3912 0.6509 0.054 Uiso 1 1 calc R
C23 C 1.0831(4) 0.4031(3) 0.5766(3) 0.0463(11) Uani 1 1 d .
H23A H 1.0938 0.4492 0.5437 0.056 Uiso 1 1 calc R
C24 C 0.9841(4) 0.3701(2) 0.5596(3) 0.0394(10) Uani 1 1 d .
H24A H 0.9279 0.3925 0.5137 0.047 Uiso 1 1 calc R
C25 C 0.9692(3) 0.3042(2) 0.6106(3) 0.0305(8) Uani 1 1 d .
B2 B 0.7478(4) 0.1184(3) 0.7925(3) 0.0342(10) Uani 1 1 d .
F5 F 0.7752(5) 0.1857(2) 0.8351(3) 0.124(2) Uani 1 1 d .
F6 F 0.6446(4) 0.1256(4) 0.7534(6) 0.157(3) Uani 1 1 d .
F7 F 0.7666(5) 0.0568(2) 0.8497(3) 0.1150(17) Uani 1 1 d .
F8 F 0.7896(3) 0.1119(2) 0.7129(2) 0.0832(12) Uani 1 1 d .
O3 O 0.6788(3) -0.1161(2) 0.2399(2) 0.0611(10) Uani 1 1 d .
H3 H 0.6939 -0.0957 0.1883 0.073 Uiso 1 1 d R
C26 C 0.5903(4) -0.1649(4) 0.2166(4) 0.0615(15) Uani 1 1 d .
H26A H 0.5568 -0.1596 0.1481 0.092 Uiso 1 1 calc R
H26B H 0.5414 -0.1498 0.2550 0.092 Uiso 1 1 calc R
H26C H 0.6115 -0.2191 0.2307 0.092 Uiso 1 1 calc R
O4 O 0.7363(3) -0.0594(3) 0.0847(3) 0.0661(10) Uani 1 1 d .
H4 H 0.7454 -0.1154 0.0594 0.079 Uiso 1 1 d R
C27 C 0.6556(6) -0.0134(4) 0.0265(5) 0.083(2) Uani 1 1 d .
H27A H 0.6783 0.0062 -0.0294 0.125 Uiso 1 1 calc R
H27B H 0.6400 0.0306 0.0643 0.125 Uiso 1 1 calc R
H27C H 0.5933 -0.0453 0.0048 0.125 Uiso 1 1 calc R

loop_
_atom_site_aniso_label
_atom_site_aniso_U_11
_atom_site_aniso_U_22
_atom_site_aniso_U_33
_atom_site_aniso_U_23
_atom_site_aniso_U_13
_atom_site_aniso_U_12
Ag1 0.02812(16) 0.02668(18) 0.02622(16) 0.00069(11) 0.00211(11) -0.00232(11)
Ag2 0.03466(17) 0.0358(2) 0.02682(16) -0.00386(12) 0.00813(12) -0.00168(13)
S1 0.0210(4) 0.0226(5) 0.0195(4) 0.0018(3) 0.0043(3) 0.0011(3)
S2 0.0259(4) 0.0208(4) 0.0190(4) -0.0032(3) 0.0038(3) -0.0007(3)
O1 0.0337(14) 0.0238(14) 0.0392(15) 0.0004(12) 0.0061(12) 0.0026(11)
O2 0.0240(12) 0.0266(15) 0.0343(14) -0.0037(11) 0.0011(10) 0.0049(11)
B1 0.041(3) 0.036(3) 0.039(2) -0.003(2) 0.010(2) -0.009(2)
F1 0.145(4) 0.064(2) 0.076(2) 0.0092(18) 0.057(2) -0.031(2)
F2 0.087(3) 0.069(2) 0.150(4) -0.059(3) 0.060(3) -0.028(2)
F3 0.0562(19) 0.095(3) 0.092(3) 0.022(2) -0.0239(18) -0.0188(19)
F4 0.0506(15) 0.0427(16) 0.0526(16) -0.0088(12) 0.0000(12) -0.0132(13)
C1 0.041(2) 0.025(2) 0.0261(18) -0.0015(15) 0.0016(16) 0.0085(17)
C2 0.041(2) 0.035(2) 0.041(2) -0.0071(18) 0.0139(18) 0.0107(19)
C3 0.032(2) 0.047(3) 0.075(3) -0.021(3) 0.003(2) 0.012(2)
C4 0.0165(16) 0.035(2) 0.0325(19) 0.0001(16) 0.0056(14) 0.0038(15)
C5 0.0285(19) 0.040(2) 0.040(2) 0.0096(19) 0.0065(16) 0.0070(18)
C6 0.035(2) 0.062(3) 0.030(2) 0.009(2) 0.0003(17) 0.006(2)
C7 0.034(2) 0.062(3) 0.031(2) -0.007(2) -0.0009(17) -0.002(2)
C8 0.0253(18) 0.037(2) 0.035(2) -0.0021(17) 0.0061(15) -0.0027(16)
C9 0.0188(16) 0.031(2) 0.0287(17) 0.0008(15) 0.0078(13) 0.0034(14)
C10 0.0199(16) 0.031(2) 0.0278(17) -0.0001(15) 0.0077(14) 0.0003(15)
C11 0.0262(17) 0.027(2) 0.0201(15) 0.0054(14) 0.0059(13) -0.0019(15)
C12 0.0252(17) 0.0220(19) 0.0163(14) 0.0062(13) 0.0051(13) 0.0027(14)
C13 0.0339(19) 0.0234(19) 0.0188(16) 0.0030(14) 0.0055(14) -0.0020(15)
C14 0.040(2) 0.0225(19) 0.0239(17) 0.0073(14) 0.0129(15) 0.0078(16)
C15 0.0291(18) 0.030(2) 0.0257(17) 0.0085(15) 0.0091(14) 0.0086(16)
C16 0.0273(18) 0.031(2) 0.0243(17) 0.0071(15) 0.0037(14) -0.0015(16)
C17 0.0295(17) 0.0232(19) 0.0147(14) 0.0056(13) 0.0064(13) 0.0006(14)
C18 0.0320(18) 0.026(2) 0.0197(15) -0.0007(14) 0.0052(14) -0.0010(15)
C19 0.0361(19) 0.025(2) 0.0201(16) -0.0077(14) 0.0054(14) 0.0010(16)
C20 0.036(2) 0.0228(19) 0.0253(17) -0.0084(15) 0.0100(15) -0.0021(16)
C21 0.039(2) 0.031(2) 0.038(2) -0.0117(18) 0.0114(17) -0.0012(18)
C22 0.045(3) 0.042(3) 0.053(3) -0.014(2) 0.023(2) -0.015(2)
C23 0.063(3) 0.034(3) 0.046(3) 0.000(2) 0.021(2) -0.010(2)
C24 0.052(3) 0.030(2) 0.036(2) 0.0010(17) 0.0108(19) -0.0014(19)
C25 0.039(2) 0.023(2) 0.0308(18) -0.0078(15) 0.0105(16) -0.0029(16)
B2 0.041(3) 0.026(2) 0.037(2) -0.0099(19) 0.012(2) -0.006(2)
F5 0.258(6) 0.064(3) 0.0505(19) -0.0168(18) 0.037(3) -0.065(3)
F6 0.051(2) 0.163(6) 0.261(8) 0.040(5) 0.044(4) -0.002(3)
F7 0.204(5) 0.058(3) 0.088(3) 0.030(2) 0.046(3) 0.026(3)
F8 0.121(3) 0.082(3) 0.0577(19) 0.0070(18) 0.043(2) 0.046(2)
O3 0.052(2) 0.095(3) 0.0319(16) -0.0063(17) 0.0013(15) -0.030(2)
C26 0.045(3) 0.083(4) 0.056(3) -0.025(3) 0.011(2) -0.019(3)
O4 0.077(3) 0.071(3) 0.048(2) -0.0052(19) 0.0099(19) -0.014(2)
C27 0.109(6) 0.056(4) 0.071(4) 0.009(3) -0.007(4) -0.013(4)

loop_
_atom_type_symbol
_atom_type_description
_atom_type_scat_dispersion_real
_atom_type_scat_dispersion_imag
_atom_type_scat_source
C C 0.0033 0.0016 'International Tables Vol C Tables 4.2.6.8 and 6.1.1.4'
H H 0.0000 0.0000 'International Tables Vol C Tables 4.2.6.8 and 6.1.1.4'
O O 0.0106 0.0060 'International Tables Vol C Tables 4.2.6.8 and 6.1.1.4'
B B 0.0013 0.0007 'International Tables Vol C Tables 4.2.6.8 and 6.1.1.4'
F F 0.0171 0.0103 'International Tables Vol C Tables 4.2.6.8 and 6.1.1.4'
S S 0.1246 0.1234 'International Tables Vol C Tables 4.2.6.8 and 6.1.1.4'
Ag Ag -0.8971 1.1015 'International Tables Vol C Tables 4.2.6.8 and 6.1.1.4'

loop_
_geom_angle_atom_site_label_1
_geom_angle_atom_site_label_2
_geom_angle_atom_site_label_3
_geom_angle
_geom_angle_site_symmetry_1
_geom_angle_site_symmetry_3
S2 Ag1 S1 104.69(3) . .
S2 Ag1 O2 148.39(6) . .
S1 Ag1 O2 82.94(6) . .
S2 Ag1 C14 100.11(9) . 3_756
S1 Ag1 C14 121.60(9) . 3_756
O2 Ag1 C14 101.58(10) . 3_756
O3 Ag2 F1 83.41(14) . .
O3 Ag2 S1 131.52(11) . .
F1 Ag2 S1 100.96(9) . .
O3 Ag2 S2 101.97(10) . 3_756
F1 Ag2 S2 115.79(11) . 3_756
S1 Ag2 S2 118.08(3) . 3_756
C10 S1 C11 101.98(16) . .
C10 S1 Ag2 109.97(12) . .
C11 S1 Ag2 110.28(13) . .
C10 S1 Ag1 103.44(13) . .
C11 S1 Ag1 108.62(12) . .
Ag2 S1 Ag1 120.77(3) . .
C19 S2 C18 102.63(17) . .
C19 S2 Ag2 111.44(13) . 3_756
C18 S2 Ag2 107.73(12) . 3_756
C19 S2 Ag1 103.50(13) . .
C18 S2 Ag1 108.96(12) . .
Ag2 S2 Ag1 121.05(3) 3_756 .
C25 O1 C1 116.3(3) . .
C4 O2 C3 113.0(3) . .
C4 O2 Ag1 114.4(2) . .
C3 O2 Ag1 132.6(2) . .
F2 B1 F1 111.0(5) . .
F2 B1 F4 111.3(4) . .
F1 B1 F4 110.3(4) . .
F2 B1 F3 109.8(4) . .
F1 B1 F3 106.4(4) . .
F4 B1 F3 107.8(4) . .
B1 F1 Ag2 141.0(3) . .
O1 C1 C2 108.9(3) . .
C3 C2 C1 116.2(4) . .
O2 C3 C2 110.8(3) . .
C9 C4 C5 121.1(4) . .
C9 C4 O2 118.6(3) . .
C5 C4 O2 120.3(4) . .
C6 C5 C4 119.3(4) . .
C7 C6 C5 120.5(4) . .
C6 C7 C8 120.0(4) . .
C7 C8 C9 120.6(4) . .
C4 C9 C8 118.5(3) . .
C4 C9 C10 121.1(3) . .
C8 C9 C10 120.4(4) . .
C9 C10 S1 107.2(2) . .
C12 C11 S1 109.6(2) . .
C13 C12 C17 119.0(3) . .
C13 C12 C11 117.8(3) . .
C17 C12 C11 123.1(3) . .
C12 C13 C14 121.6(3) . .
C15 C14 C13 119.6(4) . .
C15 C14 Ag1 79.0(2) . 3_756
C13 C14 Ag1 107.3(2) . 3_756
C14 C15 C16 119.3(3) . .
C15 C16 C17 121.9(4) . .
C16 C17 C12 118.7(3) . .
C16 C17 C18 118.2(3) . .
C12 C17 C18 123.2(3) . .
C17 C18 S2 108.6(2) . .
C20 C19 S2 108.5(2) . .
C21 C20 C25 118.7(4) . .
C21 C20 C19 120.7(4) . .
C25 C20 C19 120.6(3) . .
C22 C21 C20 121.1(4) . .
C23 C22 C21 120.1(4) . .
C22 C23 C24 120.3(4) . .
C25 C24 C23 119.1(4) . .
O1 C25 C24 122.5(4) . .
O1 C25 C20 116.8(3) . .
C24 C25 C20 120.7(4) . .
F5 B2 F7 115.1(5) . .
F5 B2 F6 104.5(5) . .
F7 B2 F6 110.6(5) . .
F5 B2 F8 109.3(4) . .
F7 B2 F8 113.0(4) . .
F6 B2 F8 103.3(5) . .
C26 O3 Ag2 129.9(3) . .

loop_
_geom_bond_atom_site_label_1
_geom_bond_atom_site_label_2
_geom_bond_distance
_geom_bond_site_symmetry_2
Ag1 S2 2.5460(9) .
Ag1 S1 2.5476(10) .
Ag1 O2 2.554(2) .
Ag1 C14 2.618(3) 3_756
Ag2 O3 2.261(3) .
Ag2 F1 2.467(3) .
Ag2 S1 2.4678(9) .
Ag2 S2 2.5339(9) 3_756
S1 C10 1.829(3) .
S1 C11 1.830(3) .
S2 C19 1.829(4) .
S2 C18 1.835(4) .
S2 Ag2 2.5339(9) 3_756
O1 C25 1.381(5) .
O1 C1 1.443(5) .
O2 C4 1.393(5) .
O2 C3 1.448(5) .
B1 F2 1.348(6) .
B1 F1 1.368(6) .
B1 F4 1.372(6) .
B1 F3 1.381(6) .
C1 C2 1.504(6) .
C2 C3 1.497(6) .
C4 C9 1.384(6) .
C4 C5 1.392(5) .
C5 C6 1.382(6) .
C6 C7 1.376(7) .
C7 C8 1.385(6) .
C8 C9 1.395(5) .
C9 C10 1.502(5) .
C11 C12 1.510(5) .
C12 C13 1.393(5) .
C12 C17 1.408(5) .
C13 C14 1.394(5) .
C14 C15 1.384(6) .
C14 Ag1 2.617(3) 3_756
C15 C16 1.393(6) .
C16 C17 1.395(5) .
C17 C18 1.501(5) .
C19 C20 1.503(5) .
C20 C21 1.381(6) .
C20 C25 1.396(6) .
C21 C22 1.379(7) .
C22 C23 1.372(7) .
C23 C24 1.397(7) .
C24 C25 1.387(6) .
B2 F5 1.318(6) .
B2 F7 1.324(6) .
B2 F6 1.356(7) .
B2 F8 1.386(6) .
O3 C26 1.416(6) .
O4 C27 1.428(7) .

loop_
_geom_hbond_atom_site_label_D
_geom_hbond_atom_site_label_H
_geom_hbond_atom_site_label_A
_geom_hbond_distance_DH
_geom_hbond_distance_HA
_geom_hbond_distance_DA
_geom_hbond_angle_DHA
_geom_hbond_site_symmetry_A
O3 H3 O4 0.88 1.82 2.697(5) 174.5 .
O4 H4 F3 1.04 1.81 2.803(6) 156.3 4
O4 H4 F4 1.04 2.46 3.185(5) 125.3 4
